data_9013962
loop_
_publ_author_name
'Vilminot, S.'
'Richard-Plouet M'
'Andre, G.'
'Swierczynski, D.'
'Guillot, M.'
'Bouree-Vigneron F'
'Drillon, M.'

_publ_section_title
;Magnetic structure and properties of Cu3(OH)4SO4 made of triple chains of
 spins s=1/2,
;
_journal_name_full 'Journal of Solid State Chemistry'
_journal_page_first 255
_journal_page_last 264
_journal_paper_doi 10.1016/S0022-4596(02)00081-6
_journal_volume 170
_journal_year 2003
_chemical_formula_structural Cu3(SO4)(OH)4
_chemical_formula_sum 'Cu3 H4 O8 S'
_chemical_name_mineral Antlerite
_space_group_IT_number 62
_symmetry_space_group_name_Hall '-P 2ac 2n'
_symmetry_space_group_name_H-M 'P n m a'
_cell_angle_alpha 90
_cell_angle_beta 90
_cell_angle_gamma 90
_cell_formula_units_Z 4
_cell_length_a 8.289
_cell_length_b 6.079
_cell_length_c 12.057
_cell_volume 607.538
_database_code_amcsd 0014031
_exptl_crystal_density_diffrn 3.878
_cod_depositor_comments
;
         Z inserted to be consistent with given formula
                                          miguel
;
_cod_original_formula_sum 'Cu3 S O8 H4'
_cod_database_code 9013962

loop_
_space_group_symop_operation_xyz
x,y,z
x,1/2-y,z
-x,1/2+y,-z
1/2-x,1/2+y,1/2+z
1/2+x,1/2-y,1/2-z
1/2+x,y,1/2-z
1/2-x,-y,1/2+z
-x,-y,-z

loop_
_atom_site_aniso_label
_atom_site_aniso_U_11
_atom_site_aniso_U_22
_atom_site_aniso_U_33
_atom_site_aniso_U_12
_atom_site_aniso_U_13
_atom_site_aniso_U_23
Cu1 0.01310 0.01000 0.01010 0.00000 -0.00340 0.00000
Cu2 0.01090 0.01110 0.01150 -0.00030 -0.00220 0.00120
S 0.00910 0.01190 0.00740 0.00000 -0.00020 0.00000
O1 0.01270 0.02100 0.01470 0.00000 0.00390 0.00000
O2 0.02340 0.02170 0.00990 0.00000 -0.00610 0.00000
O3 0.01270 0.01510 0.01980 -0.00280 0.00220 -0.00210
O-h1 0.01590 0.01370 0.00960 0.00000 -0.00060 0.00000
O-h2 0.01650 0.01320 0.00910 0.00000 0.00190 0.00000
O-h3 0.01180 0.01540 0.00850 -0.00100 0.00090 0.00030

loop_
_atom_site_label
_atom_site_fract_x
_atom_site_fract_y
_atom_site_fract_z
_atom_site_U_iso_or_equiv
_atom_site_type_symbol
_atom_site_attached_hydrogens
Cu1 0.00472 0.25000 0.00129 0.00930 Cu 0
Cu2 0.28997 0.00288 0.12592 0.00950 Cu 0
S 0.13039 0.25000 0.36422 0.00780 S 0
O1 0.26160 0.25000 0.28290 0.01240 O 0
O2 0.19840 0.25000 0.47750 0.01470 O 0
O3 0.03130 0.04800 0.34830 0.01310 O 0
O-h1 0.28070 0.25000 0.02500 0.00960 O 0
O-h2 0.70120 0.25000 0.77820 0.01100 O 0
O-h3 0.04640 0.50670 0.10170 0.00980 O 0
H1 0.36200 0.25000 0.97800 0.07130 H 0
H2 0.27400 0.25000 0.76800 0.17000 H 0
H3 0.51200 0.03200 0.66400 0.17120 H 0

loop_
_cod_changelog_entry_id
_cod_changelog_entry_author
_cod_changelog_entry_date
_cod_changelog_entry_text
1
;cod-tools version 3.8.0
Id: cif_guess_AMCSD_atom_types 9581 2023-05-17 12:35:41Z saulius
;
2023-05-18T08:45:04+03:00
;Derived atom types and hydrogen counts
from atom names that follow the AMCSD naming convention
(Wat == water, O-H == hydroxyl).
;
2
;cod-tools version 3.10.1
Id: cif_fix_AMCSD_aniso_labels 10200 2024-08-01 14:09:44Z saulius
;
2024-08-02T12:21:54+03:00
;Changed the following '_atom_site_aniso_label' values:
'Oh1' -> 'O-h1'
'Oh2' -> 'O-h2'
'Oh3' -> 'O-h3'
;

loop_
_cod_related_entry_id
_cod_related_entry_database
_cod_related_entry_code
1 AMCSD 0014031
